data_7058443
loop_
_publ_author_name
'Wang, Yongsong'
'Zhang, Congcong'
'Zi, Guofu'
'Ding, Wanjian'
'Walter, Marc D.'

_publ_section_title
;
 Preparation of a potassium chloride bridged thorium phosphinidiide
 complex and its reactivity towards small organic molecules
;
_journal_issue 24
_journal_name_full 'New Journal of Chemistry'
_journal_page_first 9527
_journal_paper_doi 10.1039/C9NJ02269D
_journal_volume 43
_journal_year 2019
_chemical_formula_moiety 'C50 H73 P Th'
_chemical_formula_sum 'C50 H73 P Th'
_chemical_formula_weight 937.09
_space_group_crystal_system monoclinic
_space_group_IT_number 14
_space_group_name_Hall '-P 2yn'
_space_group_name_H-M_alt 'P 1 21/n 1'
_symmetry_space_group_name_Hall '-P 2yn'
_symmetry_space_group_name_H-M 'P 1 21/n 1'
_atom_sites_solution_hydrogens geom
_audit_creation_date 2018-05-16
_audit_creation_method
;
Olex2 1.2
(compiled 2017.03.28 svn.r3405 for OlexSys, GUI svn.r5337)
;
_audit_update_record
;
2019-03-21 deposited with the CCDC.    2019-05-15 downloaded from the CCDC.
;
_cell_angle_alpha 90
_cell_angle_beta 98.6980(10)
_cell_angle_gamma 90
_cell_formula_units_Z 4
_cell_length_a 11.87160(10)
_cell_length_b 18.6638(2)
_cell_length_c 23.8696(2)
_cell_measurement_reflns_used 12946
_cell_measurement_temperature 99.99(10)
_cell_measurement_theta_max 72.9120
_cell_measurement_theta_min 3.9300
_cell_volume 5227.94(8)
_computing_cell_refinement 'CrysAlisPro 1.171.39.32a (Rigaku OD, 2017)'
_computing_data_collection 'CrysAlisPro 1.171.39.32a (Rigaku OD, 2017)'
_computing_data_reduction 'CrysAlisPro 1.171.39.32a (Rigaku OD, 2017)'
_computing_molecular_graphics 'Olex2 (Dolomanov et al., 2009)'
_computing_publication_material 'Olex2 (Dolomanov et al., 2009)'
_computing_structure_refinement 'ShelXL (Sheldrick, 2015)'
_diffrn_ambient_environment N~2~
_diffrn_ambient_temperature 99.99(10)
_diffrn_detector 'CCD plate'
_diffrn_detector_area_resol_mean 5.3127
_diffrn_detector_type AtlasS2
_diffrn_measured_fraction_theta_full 0.999
_diffrn_measured_fraction_theta_max 0.978
_diffrn_measurement_details
;
List of Runs (angles in degrees, time in seconds):

  # Type    Start    End  Width  t~exp~   \w     \q     \k     \f   Frames
#--------------------------------------------------------------------------
  1  \w    -66.00  28.00   1.00    1.00    --  -41.49  37.00  60.00   94
  2  \w   -113.00 -18.00   1.00    1.00    --  -41.49 -37.00-120.00   95
  3  \w     58.00  97.00   1.00    1.00    --   41.49-125.00  30.00   39
  4  \w    103.00 178.00   1.00    1.00    --  107.19  30.00 120.00   75
  5  \w     87.00 178.00   1.00    1.00    --  107.19  45.00-150.00   91
  6  \w     25.00  54.00   1.00    1.00    --  107.19 -94.00   0.00   29
  7  \w     43.00  70.00   1.00    1.00    --  107.19 -94.00-180.00   27
  8  \w     75.00 120.00   1.00    1.00    --  107.19-125.00 150.00   45
  9  \w     84.00 109.00   1.00    1.00    --  107.19 -94.00-180.00   25
 10  \w     47.00 116.00   1.00    1.00    --  107.19 -61.00 -30.00   69
 11  \w    102.00 166.00   1.00    1.00    --  107.19 125.00   0.00   64
 12  \w     42.00 109.00   1.00    1.00    --  107.19 -77.00 -90.00   67
;
_diffrn_measurement_device 'four-circle diffractometer'
_diffrn_measurement_device_type 'SuperNova, Dual, Cu at home/near, AtlasS2'
_diffrn_measurement_method '\w scans'
_diffrn_orient_matrix_type 'CrysAlisPro convention (1999,Acta A55,543-557)'
_diffrn_orient_matrix_UB_11 -0.0348395000
_diffrn_orient_matrix_UB_12 -0.0774670000
_diffrn_orient_matrix_UB_13 0.0117509000
_diffrn_orient_matrix_UB_21 -0.1029047000
_diffrn_orient_matrix_UB_22 0.0283591000
_diffrn_orient_matrix_UB_23 0.0256846000
_diffrn_orient_matrix_UB_31 -0.0737108000
_diffrn_orient_matrix_UB_32 -0.0030532000
_diffrn_orient_matrix_UB_33 -0.0588395000
_diffrn_radiation_monochromator mirror
_diffrn_radiation_probe x-ray
_diffrn_radiation_type CuK\a
_diffrn_radiation_wavelength 1.54184
_diffrn_reflns_av_R_equivalents 0.0303
_diffrn_reflns_av_unetI/netI 0.0389
_diffrn_reflns_Laue_measured_fraction_full 0.999
_diffrn_reflns_Laue_measured_fraction_max 0.978
_diffrn_reflns_limit_h_max 14
_diffrn_reflns_limit_h_min -14
_diffrn_reflns_limit_k_max 20
_diffrn_reflns_limit_k_min -22
_diffrn_reflns_limit_l_max 23
_diffrn_reflns_limit_l_min -29
_diffrn_reflns_number 22145
_diffrn_reflns_point_group_measured_fraction_full 0.999
_diffrn_reflns_point_group_measured_fraction_max 0.978
_diffrn_reflns_theta_full 67.684
_diffrn_reflns_theta_max 73.200
_diffrn_reflns_theta_min 3.747
_diffrn_source 'micro-focus sealed X-ray tube'
_diffrn_source_type 'SuperNova (Cu) X-ray Source'
_exptl_absorpt_coefficient_mu 9.673
_exptl_absorpt_correction_T_max 1.00000
_exptl_absorpt_correction_T_min 0.45889
_exptl_absorpt_correction_type multi-scan
_exptl_absorpt_process_details
;
CrysAlisPro 1.171.39.32a (Rigaku Oxford Diffraction, 2017)
Empirical absorption correction using spherical harmonics,
 implemented in SCALE3 ABSPACK scaling algorithm.
;
_exptl_crystal_colour orange
_exptl_crystal_colour_primary orange
_exptl_crystal_density_diffrn 1.191
_exptl_crystal_description block
_exptl_crystal_F_000 1912
_exptl_crystal_size_max 0.3
_exptl_crystal_size_mid 0.2
_exptl_crystal_size_min 0.2
_refine_diff_density_max 2.077
_refine_diff_density_min -2.147
_refine_diff_density_rms 0.119
_refine_ls_extinction_method none
_refine_ls_goodness_of_fit_ref 1.043
_refine_ls_hydrogen_treatment constr
_refine_ls_matrix_type full
_refine_ls_number_parameters 488
_refine_ls_number_reflns 10256
_refine_ls_number_restraints 0
_refine_ls_restrained_S_all 1.043
_refine_ls_R_factor_all 0.0296
_refine_ls_R_factor_gt 0.0271
_refine_ls_shift/su_max 0.005
_refine_ls_shift/su_mean 0.000
_refine_ls_structure_factor_coef Fsqd
_refine_ls_weighting_details 'w=1/[\s^2^(Fo^2^)+(0.0383P)^2^] where P=(Fo^2^+2Fc^2^)/3'
_refine_ls_weighting_scheme calc
_refine_ls_wR_factor_gt 0.0678
_refine_ls_wR_factor_ref 0.0695
_reflns_Friedel_coverage 0.000
_reflns_number_gt 9461
_reflns_number_total 10256
_reflns_threshold_expression 'I > 2\s(I)'
_cod_data_source_file c9nj02269d2.cif
_cod_data_source_block compound4a
_cod_depositor_comments 'Adding full bibliography for 7058431--7058443.cif.'
_cod_database_code 7058443
_shelx_shelxl_version_number 2014/7
_chemical_oxdiff_formula C1H1P1Th1
_shelx_space_group_comment
;
The symmetry employed for this shelxl refinement is uniquely defined
by the following loop, which should always be used as a source of
symmetry information in preference to the above space-group names.
They are only intended as comments.
;
_reflns_odcompleteness_completeness 99.88
_reflns_odcompleteness_iscentric 1
_reflns_odcompleteness_theta 66.97
_olex2_refinement_description
;
1. Fixed Uiso
 At 1.2 times of:
  All C(H) groups
 At 1.5 times of:
  All C(H,H,H) groups
2.a Ternary CH refined with riding coordinates:
 C33(H33), C36(H36), C39(H39)
2.b Aromatic/amide H refined with riding coordinates:
 C2(H2), C4(H4), C5(H5), C15(H15), C17(H17), C18(H18), C29(H29), C31(H31),
 C46(H46), C47(H47), C48(H48), C49(H49), C50(H50)
2.c Idealised Me refined as rotating group:
 C7(H7A,H7B,H7C), C8(H8A,H8B,H8C), C9(H9A,H9B,H9C), C11(H11A,H11B,H11C),
 C12(H12A,H12B,H12C), C13(H13A,H13B,H13C), C20(H20A,H20B,H20C), C21(H21A,H21B,
 H21C), C22(H22A,H22B,H22C), C24(H24A,H24B,H24C), C25(H25A,H25B,H25C), C26(H26A,
 H26B,H26C), C34(H34A,H34B,H34C), C35(H35A,H35B,H35C), C37(H37A,H37B,H37C),
 C38(H38A,H38B,H38C), C40(H40A,H40B,H40C), C41(H41A,H41B,H41C), C42(H42A,H42B,
 H42C)
;
_olex2_submission_special_instructions 'No special instructions were received'
_oxdiff_exptl_absorpt_empirical_details
;
Empirical correction (ABSPACK) includes:
- Absorption correction using spherical harmonics
- Frame scaling
;
_oxdiff_exptl_absorpt_empirical_full_max 1.633
_oxdiff_exptl_absorpt_empirical_full_min 0.738

loop_
_space_group_symop_operation_xyz
'x, y, z'
'-x+1/2, y+1/2, -z+1/2'
'-x, -y, -z'
'x-1/2, -y-1/2, z-1/2'

loop_
_atom_site_label
_atom_site_type_symbol
_atom_site_fract_x
_atom_site_fract_y
_atom_site_fract_z
_atom_site_U_iso_or_equiv
_atom_site_adp_type
_atom_site_occupancy
_atom_site_site_symmetry_order
_atom_site_calc_flag
_atom_site_refinement_flags_posn
C1 C 0.5428(3) 0.19581(17) 0.75567(12) 0.0175(6) Uani 1 1 d .
C2 C 0.6465(2) 0.22516(16) 0.74310(13) 0.0165(6) Uani 1 1 d .
H2 H 0.6726 0.2214 0.7084 0.020 Uiso 1 1 calc R
C3 C 0.7041(3) 0.26090(17) 0.79136(12) 0.0174(6) Uani 1 1 d .
C4 C 0.6345(2) 0.25530(16) 0.83421(12) 0.0175(6) Uani 1 1 d .
H4 H 0.6507 0.2742 0.8706 0.021 Uiso 1 1 calc R
C5 C 0.5358(3) 0.21584(17) 0.81218(12) 0.0183(6) Uani 1 1 d .
H5 H 0.4760 0.2049 0.8317 0.022 Uiso 1 1 calc R
C6 C 0.4686(3) 0.14218(17) 0.71889(14) 0.0194(7) Uani 1 1 d .
C7 C 0.5246(3) 0.0684(2) 0.7272(2) 0.0429(10) Uani 1 1 d .
H7A H 0.6020 0.0714 0.7203 0.064 Uiso 1 1 calc GR
H7B H 0.4835 0.0350 0.7012 0.064 Uiso 1 1 calc GR
H7C H 0.5233 0.0525 0.7654 0.064 Uiso 1 1 calc GR
C8 C 0.3488(3) 0.1372(2) 0.73524(16) 0.0330(9) Uani 1 1 d .
H8A H 0.3544 0.1235 0.7743 0.050 Uiso 1 1 calc GR
H8B H 0.3052 0.1020 0.7119 0.050 Uiso 1 1 calc GR
H8C H 0.3118 0.1829 0.7297 0.050 Uiso 1 1 calc GR
C9 C 0.4557(3) 0.16164(19) 0.65608(15) 0.0301(8) Uani 1 1 d .
H9A H 0.4248 0.2091 0.6506 0.045 Uiso 1 1 calc GR
H9B H 0.4054 0.1281 0.6345 0.045 Uiso 1 1 calc GR
H9C H 0.5290 0.1600 0.6437 0.045 Uiso 1 1 calc GR
C10 C 0.8211(3) 0.29704(17) 0.79794(13) 0.0188(6) Uani 1 1 d .
C11 C 0.8705(3) 0.2950(2) 0.74226(13) 0.0250(7) Uani 1 1 d .
H11A H 0.8781 0.2461 0.7309 0.038 Uiso 1 1 calc GR
H11B H 0.9440 0.3176 0.7476 0.038 Uiso 1 1 calc GR
H11C H 0.8204 0.3199 0.7134 0.038 Uiso 1 1 calc GR
C12 C 0.8129(3) 0.37571(18) 0.81521(16) 0.0285(8) Uani 1 1 d .
H12A H 0.7607 0.4004 0.7871 0.043 Uiso 1 1 calc GR
H12B H 0.8867 0.3976 0.8182 0.043 Uiso 1 1 calc GR
H12C H 0.7860 0.3784 0.8511 0.043 Uiso 1 1 calc GR
C13 C 0.9014(3) 0.2571(2) 0.84383(14) 0.0257(7) Uani 1 1 d .
H13A H 0.8713 0.2590 0.8789 0.039 Uiso 1 1 calc GR
H13B H 0.9752 0.2793 0.8486 0.039 Uiso 1 1 calc GR
H13C H 0.9079 0.2081 0.8327 0.039 Uiso 1 1 calc GR
C14 C 0.4791(3) 0.48382(17) 0.80346(12) 0.0163(6) Uani 1 1 d .
C15 C 0.3694(2) 0.45344(16) 0.79639(11) 0.0145(6) Uani 1 1 d .
H15 H 0.3079 0.4682 0.7700 0.017 Uiso 1 1 calc R
C16 C 0.3672(3) 0.39654(17) 0.83593(12) 0.0179(6) Uani 1 1 d .
C17 C 0.4783(3) 0.39037(18) 0.86595(13) 0.0216(7) Uani 1 1 d .
H17 H 0.5023 0.3571 0.8942 0.026 Uiso 1 1 calc R
C18 C 0.5470(3) 0.44323(19) 0.84582(12) 0.0204(7) Uani 1 1 d .
H18 H 0.6243 0.4502 0.8584 0.024 Uiso 1 1 calc R
C19 C 0.5107(3) 0.55432(17) 0.77942(13) 0.0199(7) Uani 1 1 d .
C20 C 0.6389(3) 0.55811(19) 0.77444(14) 0.0257(7) Uani 1 1 d .
H20A H 0.6832 0.5530 0.8114 0.039 Uiso 1 1 calc GR
H20B H 0.6555 0.6035 0.7586 0.039 Uiso 1 1 calc GR
H20C H 0.6577 0.5202 0.7503 0.039 Uiso 1 1 calc GR
C21 C 0.4407(3) 0.56908(17) 0.72105(13) 0.0215(7) Uani 1 1 d .
H21A H 0.4545 0.5319 0.6951 0.032 Uiso 1 1 calc GR
H21B H 0.4626 0.6145 0.7072 0.032 Uiso 1 1 calc GR
H21C H 0.3611 0.5701 0.7244 0.032 Uiso 1 1 calc GR
C22 C 0.4847(3) 0.6138(2) 0.82074(16) 0.0312(8) Uani 1 1 d .
H22A H 0.4061 0.6113 0.8256 0.047 Uiso 1 1 calc GR
H22B H 0.5000 0.6598 0.8055 0.047 Uiso 1 1 calc GR
H22C H 0.5320 0.6073 0.8567 0.047 Uiso 1 1 calc GR
C23 C 0.2607(3) 0.35535(18) 0.84735(16) 0.0243(7) Uani 1 1 d .
C24 C 0.1614(4) 0.4072(2) 0.8426(3) 0.074(2) Uani 1 1 d .
H24A H 0.1794 0.4455 0.8693 0.111 Uiso 1 1 calc GR
H24B H 0.0948 0.3824 0.8506 0.111 Uiso 1 1 calc GR
H24C H 0.1473 0.4265 0.8049 0.111 Uiso 1 1 calc GR
C25 C 0.2825(4) 0.3236(3) 0.90690(17) 0.0492(12) Uani 1 1 d .
H25A H 0.3459 0.2911 0.9098 0.074 Uiso 1 1 calc GR
H25B H 0.2160 0.2982 0.9143 0.074 Uiso 1 1 calc GR
H25C H 0.2996 0.3614 0.9341 0.074 Uiso 1 1 calc GR
C26 C 0.2320(3) 0.2943(2) 0.80568(14) 0.0329(9) Uani 1 1 d .
H26A H 0.2197 0.3130 0.7678 0.049 Uiso 1 1 calc GR
H26B H 0.1642 0.2706 0.8133 0.049 Uiso 1 1 calc GR
H26C H 0.2940 0.2608 0.8096 0.049 Uiso 1 1 calc GR
C27 C 0.6480(2) 0.39927(16) 0.59598(11) 0.0132(6) Uani 1 1 d .
C28 C 0.6796(2) 0.46776(16) 0.58016(11) 0.0139(6) Uani 1 1 d .
C29 C 0.7402(2) 0.47526(17) 0.53448(11) 0.0159(6) Uani 1 1 d .
H29 H 0.7623 0.5208 0.5246 0.019 Uiso 1 1 calc R
C30 C 0.7685(3) 0.41642(17) 0.50340(11) 0.0162(6) Uani 1 1 d .
C31 C 0.7332(3) 0.34932(16) 0.51841(13) 0.0172(6) Uani 1 1 d .
H31 H 0.7499 0.3097 0.4975 0.021 Uiso 1 1 calc R
C32 C 0.6734(3) 0.33894(16) 0.56376(12) 0.0146(6) Uani 1 1 d .
C33 C 0.6512(3) 0.53621(16) 0.60991(12) 0.0151(6) Uani 1 1 d .
H33 H 0.6054 0.5226 0.6391 0.018 Uiso 1 1 calc R
C34 C 0.7590(3) 0.57195(19) 0.63973(14) 0.0251(7) Uani 1 1 d .
H34A H 0.8027 0.5379 0.6642 0.038 Uiso 1 1 calc GR
H34B H 0.7389 0.6117 0.6618 0.038 Uiso 1 1 calc GR
H34C H 0.8036 0.5888 0.6120 0.038 Uiso 1 1 calc GR
C35 C 0.5788(3) 0.58692(18) 0.56876(13) 0.0242(7) Uani 1 1 d .
H35A H 0.6250 0.6070 0.5430 0.036 Uiso 1 1 calc GR
H35B H 0.5495 0.6247 0.5897 0.036 Uiso 1 1 calc GR
H35C H 0.5166 0.5608 0.5478 0.036 Uiso 1 1 calc GR
C36 C 0.8372(3) 0.42648(18) 0.45518(12) 0.0205(7) Uani 1 1 d .
H36 H 0.8456 0.4781 0.4495 0.025 Uiso 1 1 calc R
C37 C 0.9563(3) 0.3948(3) 0.47006(16) 0.0402(10) Uani 1 1 d .
H37A H 0.9946 0.4169 0.5040 0.060 Uiso 1 1 calc GR
H37B H 0.9987 0.4033 0.4395 0.060 Uiso 1 1 calc GR
H37C H 0.9506 0.3441 0.4761 0.060 Uiso 1 1 calc GR
C38 C 0.7759(3) 0.3952(2) 0.39995(13) 0.0314(8) Uani 1 1 d .
H38A H 0.7684 0.3443 0.4039 0.047 Uiso 1 1 calc GR
H38B H 0.8190 0.4051 0.3699 0.047 Uiso 1 1 calc GR
H38C H 0.7016 0.4164 0.3912 0.047 Uiso 1 1 calc GR
C39 C 0.6359(3) 0.26371(16) 0.57550(12) 0.0171(6) Uani 1 1 d .
H39 H 0.5977 0.2656 0.6091 0.021 Uiso 1 1 calc R
C40 C 0.5500(3) 0.2352(2) 0.52648(14) 0.0292(8) Uani 1 1 d .
H40A H 0.4868 0.2677 0.5191 0.044 Uiso 1 1 calc GR
H40B H 0.5232 0.1890 0.5363 0.044 Uiso 1 1 calc GR
H40C H 0.5860 0.2310 0.4932 0.044 Uiso 1 1 calc GR
C41 C 0.7367(3) 0.21229(18) 0.58834(15) 0.0261(7) Uani 1 1 d .
H41A H 0.7776 0.2109 0.5566 0.039 Uiso 1 1 calc GR
H41B H 0.7093 0.1652 0.5952 0.039 Uiso 1 1 calc GR
H41C H 0.7866 0.2286 0.6213 0.039 Uiso 1 1 calc GR
C42 C 0.3856(3) 0.4090(2) 0.58517(12) 0.0230(7) Uani 1 1 d .
H42A H 0.3055 0.3996 0.5756 0.034 Uiso 1 1 calc GR
H42B H 0.4258 0.3856 0.5583 0.034 Uiso 1 1 calc GR
H42C H 0.3988 0.4597 0.5843 0.034 Uiso 1 1 calc GR
C43 C 0.4278(2) 0.38052(16) 0.64406(12) 0.0146(6) Uani 1 1 d .
C44 C 0.3569(3) 0.35568(15) 0.67977(12) 0.0137(6) Uani 1 1 d .
C45 C 0.2310(3) 0.36049(18) 0.66210(12) 0.0169(6) Uani 1 1 d .
C46 C 0.1752(3) 0.4265(2) 0.66073(13) 0.0235(7) Uani 1 1 d .
H46 H 0.2178 0.4676 0.6709 0.028 Uiso 1 1 calc R
C47 C 0.0578(3) 0.4329(2) 0.64462(14) 0.0297(8) Uani 1 1 d .
H47 H 0.0231 0.4776 0.6441 0.036 Uiso 1 1 calc R
C48 C -0.0065(3) 0.3725(2) 0.62946(14) 0.0304(9) Uani 1 1 d .
H48 H -0.0849 0.3761 0.6185 0.036 Uiso 1 1 calc R
C49 C 0.0467(3) 0.3066(2) 0.63068(14) 0.0318(9) Uani 1 1 d .
H49 H 0.0034 0.2659 0.6205 0.038 Uiso 1 1 calc R
C50 C 0.1642(3) 0.2999(2) 0.64691(13) 0.0241(7) Uani 1 1 d .
H50 H 0.1981 0.2549 0.6476 0.029 Uiso 1 1 calc R
P1 P 0.58755(6) 0.38758(4) 0.66203(3) 0.01341(15) Uani 1 1 d .
Th1 Th 0.51099(2) 0.34779(2) 0.75632(2) 0.01136(4) Uani 1 1 d .

loop_
_atom_site_aniso_label
_atom_site_aniso_U_11
_atom_site_aniso_U_22
_atom_site_aniso_U_33
_atom_site_aniso_U_23
_atom_site_aniso_U_13
_atom_site_aniso_U_12
C1 0.0174(14) 0.0145(15) 0.0208(14) 0.0050(12) 0.0037(11) -0.0020(13)
C2 0.0132(14) 0.0139(15) 0.0227(14) 0.0066(12) 0.0033(11) 0.0028(12)
C3 0.0166(14) 0.0145(15) 0.0210(14) 0.0056(12) 0.0022(11) 0.0034(12)
C4 0.0158(14) 0.0159(15) 0.0198(14) 0.0060(12) -0.0011(11) 0.0042(12)
C5 0.0164(14) 0.0184(16) 0.0208(14) 0.0059(12) 0.0050(12) -0.0003(12)
C6 0.0205(16) 0.0133(15) 0.0251(17) 0.0029(12) 0.0062(13) -0.0052(12)
C7 0.035(2) 0.0154(19) 0.070(3) -0.0029(18) -0.017(2) -0.0026(17)
C8 0.0250(19) 0.047(2) 0.0279(18) -0.0052(17) 0.0081(15) -0.0132(17)
C9 0.040(2) 0.0275(19) 0.0242(17) -0.0034(14) 0.0105(16) -0.0132(16)
C10 0.0149(14) 0.0153(16) 0.0271(15) 0.0058(12) 0.0063(12) -0.0007(12)
C11 0.0183(15) 0.0295(19) 0.0286(17) 0.0060(14) 0.0076(13) -0.0019(14)
C12 0.0195(16) 0.0179(18) 0.048(2) 0.0026(16) 0.0044(15) -0.0002(14)
C13 0.0156(15) 0.0276(19) 0.0325(17) 0.0071(15) -0.0010(13) 0.0001(14)
C14 0.0185(15) 0.0176(16) 0.0137(13) -0.0041(11) 0.0048(11) -0.0015(12)
C15 0.0147(14) 0.0156(15) 0.0136(12) 0.0021(11) 0.0034(11) 0.0029(12)
C16 0.0195(15) 0.0184(16) 0.0176(14) 0.0031(12) 0.0086(12) 0.0036(13)
C17 0.0262(17) 0.0234(17) 0.0161(14) 0.0037(13) 0.0066(12) 0.0092(14)
C18 0.0124(14) 0.0340(19) 0.0151(13) -0.0022(13) 0.0032(11) 0.0052(13)
C19 0.0231(16) 0.0142(16) 0.0244(15) -0.0062(12) 0.0105(13) -0.0036(13)
C20 0.0248(17) 0.0256(19) 0.0288(17) -0.0068(14) 0.0106(14) -0.0052(14)
C21 0.0227(16) 0.0153(16) 0.0281(16) 0.0045(13) 0.0094(13) 0.0009(13)
C22 0.0293(18) 0.0262(19) 0.042(2) -0.0161(16) 0.0171(16) -0.0065(16)
C23 0.0224(17) 0.0216(17) 0.0324(19) 0.0091(14) 0.0156(15) 0.0044(14)
C24 0.035(2) 0.030(2) 0.171(6) 0.029(3) 0.059(3) 0.009(2)
C25 0.070(3) 0.052(3) 0.029(2) 0.004(2) 0.020(2) -0.031(3)
C26 0.0231(17) 0.047(2) 0.0298(18) 0.0052(17) 0.0090(14) -0.0121(17)
C27 0.0122(13) 0.0175(15) 0.0099(12) 0.0003(11) 0.0013(10) -0.0003(12)
C28 0.0134(13) 0.0171(15) 0.0110(12) -0.0020(11) 0.0013(10) -0.0003(12)
C29 0.0188(14) 0.0152(15) 0.0140(13) -0.0005(11) 0.0035(11) -0.0009(12)
C30 0.0188(14) 0.0202(16) 0.0106(12) 0.0005(11) 0.0054(11) -0.0015(13)
C31 0.0205(16) 0.0168(16) 0.0152(14) -0.0014(11) 0.0057(12) 0.0020(12)
C32 0.0147(14) 0.0149(15) 0.0142(14) 0.0010(11) 0.0022(11) 0.0004(11)
C33 0.0217(15) 0.0107(14) 0.0135(12) -0.0010(11) 0.0046(11) 0.0005(12)
C34 0.0252(17) 0.0254(18) 0.0246(16) -0.0104(14) 0.0032(13) -0.0029(14)
C35 0.0369(19) 0.0169(17) 0.0186(14) -0.0014(12) 0.0030(13) 0.0080(15)
C36 0.0277(17) 0.0211(16) 0.0156(14) 0.0008(12) 0.0130(13) -0.0003(14)
C37 0.030(2) 0.065(3) 0.0299(18) 0.0108(19) 0.0180(16) 0.008(2)
C38 0.048(2) 0.031(2) 0.0168(15) -0.0017(14) 0.0129(15) 0.0012(18)
C39 0.0205(15) 0.0141(15) 0.0177(13) -0.0001(12) 0.0063(12) -0.0021(13)
C40 0.0320(18) 0.0257(19) 0.0293(17) -0.0042(15) 0.0029(15) -0.0085(16)
C41 0.0299(18) 0.0161(17) 0.0341(17) 0.0037(14) 0.0114(15) 0.0004(14)
C42 0.0175(15) 0.036(2) 0.0154(14) 0.0050(13) 0.0039(12) -0.0005(14)
C43 0.0139(14) 0.0124(14) 0.0180(14) -0.0020(11) 0.0043(11) -0.0015(12)
C44 0.0166(15) 0.0131(14) 0.0111(13) 0.0003(10) 0.0009(11) -0.0023(11)
C45 0.0150(15) 0.0249(17) 0.0115(13) 0.0035(12) 0.0040(11) -0.0033(13)
C46 0.0184(16) 0.0316(19) 0.0202(15) -0.0008(14) 0.0021(12) 0.0005(14)
C47 0.0236(17) 0.043(2) 0.0225(16) 0.0067(15) 0.0042(13) 0.0103(16)
C48 0.0141(15) 0.055(3) 0.0212(16) 0.0173(17) 0.0015(13) 0.0001(16)
C49 0.0219(17) 0.041(2) 0.0305(18) 0.0127(16) -0.0020(14) -0.0166(17)
C50 0.0236(17) 0.0272(19) 0.0203(15) 0.0058(13) -0.0007(13) -0.0053(15)
P1 0.0134(3) 0.0164(4) 0.0110(3) 0.0009(3) 0.0035(3) 0.0000(3)
Th1 0.01230(6) 0.01168(6) 0.01056(6) 0.00271(3) 0.00318(4) 0.00145(3)

loop_
_atom_type_symbol
_atom_type_description
_atom_type_scat_dispersion_real
_atom_type_scat_dispersion_imag
_atom_type_scat_source
C C 0.0181 0.0091 'International Tables Vol C Tables 4.2.6.8 and 6.1.1.4'
H H 0.0000 0.0000 'International Tables Vol C Tables 4.2.6.8 and 6.1.1.4'
P P 0.2955 0.4335 'International Tables Vol C Tables 4.2.6.8 and 6.1.1.4'
Th Th -4.1491 12.3296 'International Tables Vol C Tables 4.2.6.8 and 6.1.1.4'

loop_
_geom_angle_atom_site_label_1
_geom_angle_atom_site_label_2
_geom_angle_atom_site_label_3
_geom_angle
C2 C1 C6 125.2(3)
C2 C1 Th1 74.83(18)
C5 C1 C2 106.1(3)
C5 C1 C6 127.7(3)
C5 C1 Th1 72.90(18)
C6 C1 Th1 126.1(2)
C1 C2 H2 125.1
C1 C2 Th1 76.33(18)
C3 C2 C1 109.7(3)
C3 C2 H2 125.1
C3 C2 Th1 75.04(17)
Th1 C2 H2 115.4
C2 C3 C10 127.6(3)
C2 C3 Th1 76.08(17)
C4 C3 C2 106.9(3)
C4 C3 C10 125.4(3)
C4 C3 Th1 73.73(16)
C10 C3 Th1 117.38(19)
C3 C4 H4 125.9
C3 C4 C5 108.1(3)
C3 C4 Th1 77.14(16)
C5 C4 H4 125.9
C5 C4 Th1 75.64(17)
Th1 C4 H4 113.6
C1 C5 C4 109.1(3)
C1 C5 H5 125.4
C1 C5 Th1 78.17(18)
C4 C5 H5 125.4
C4 C5 Th1 74.97(17)
Th1 C5 H5 113.6
C1 C6 C7 108.4(3)
C1 C6 C8 111.8(3)
C1 C6 C9 111.9(3)
C7 C6 C8 108.3(3)
C9 C6 C7 108.6(3)
C9 C6 C8 107.8(3)
C6 C7 H7A 109.5
C6 C7 H7B 109.5
C6 C7 H7C 109.5
H7A C7 H7B 109.5
H7A C7 H7C 109.5
H7B C7 H7C 109.5
C6 C8 H8A 109.5
C6 C8 H8B 109.5
C6 C8 H8C 109.5
H8A C8 H8B 109.5
H8A C8 H8C 109.5
H8B C8 H8C 109.5
C6 C9 H9A 109.5
C6 C9 H9B 109.5
C6 C9 H9C 109.5
H9A C9 H9B 109.5
H9A C9 H9C 109.5
H9B C9 H9C 109.5
C3 C10 C11 111.1(3)
C3 C10 C12 110.8(3)
C3 C10 C13 108.4(2)
C11 C10 C12 107.8(3)
C13 C10 C11 109.3(3)
C13 C10 C12 109.4(3)
C10 C11 H11A 109.5
C10 C11 H11B 109.5
C10 C11 H11C 109.5
H11A C11 H11B 109.5
H11A C11 H11C 109.5
H11B C11 H11C 109.5
C10 C12 H12A 109.5
C10 C12 H12B 109.5
C10 C12 H12C 109.5
H12A C12 H12B 109.5
H12A C12 H12C 109.5
H12B C12 H12C 109.5
C10 C13 H13A 109.5
C10 C13 H13B 109.5
C10 C13 H13C 109.5
H13A C13 H13B 109.5
H13A C13 H13C 109.5
H13B C13 H13C 109.5
C15 C14 C18 106.7(3)
C15 C14 C19 125.8(3)
C15 C14 Th1 76.57(17)
C18 C14 C19 126.4(3)
C18 C14 Th1 72.98(18)
C19 C14 Th1 125.28(19)
C14 C15 H15 125.4
C14 C15 C16 109.3(3)
C14 C15 Th1 74.71(17)
C16 C15 H15 125.4
C16 C15 Th1 77.10(17)
Th1 C15 H15 114.9
C15 C16 C23 126.0(3)
C15 C16 Th1 74.17(16)
C17 C16 C15 106.8(3)
C17 C16 C23 126.9(3)
C17 C16 Th1 73.00(17)
C23 C16 Th1 122.9(2)
C16 C17 H17 125.8
C16 C17 C18 108.4(3)
C16 C17 Th1 78.48(17)
C18 C17 H17 125.8
C18 C17 Th1 73.31(17)
Th1 C17 H17 114.6
C14 C18 H18 125.6
C14 C18 Th1 77.74(17)
C17 C18 C14 108.8(3)
C17 C18 H18 125.6
C17 C18 Th1 77.44(19)
Th1 C18 H18 111.6
C14 C19 C20 112.0(3)
C14 C19 C21 111.8(3)
C14 C19 C22 107.4(3)
C20 C19 C22 108.0(3)
C21 C19 C20 109.1(3)
C21 C19 C22 108.5(3)
C19 C20 H20A 109.5
C19 C20 H20B 109.5
C19 C20 H20C 109.5
H20A C20 H20B 109.5
H20A C20 H20C 109.5
H20B C20 H20C 109.5
C19 C21 H21A 109.5
C19 C21 H21B 109.5
C19 C21 H21C 109.5
H21A C21 H21B 109.5
H21A C21 H21C 109.5
H21B C21 H21C 109.5
C19 C22 H22A 109.5
C19 C22 H22B 109.5
C19 C22 H22C 109.5
H22A C22 H22B 109.5
H22A C22 H22C 109.5
H22B C22 H22C 109.5
C24 C23 C16 108.6(3)
C24 C23 C25 109.8(4)
C24 C23 C26 109.6(4)
C25 C23 C16 109.3(3)
C26 C23 C16 111.6(3)
C26 C23 C25 108.0(3)
C23 C24 H24A 109.5
C23 C24 H24B 109.5
C23 C24 H24C 109.5
H24A C24 H24B 109.5
H24A C24 H24C 109.5
H24B C24 H24C 109.5
C23 C25 H25A 109.5
C23 C25 H25B 109.5
C23 C25 H25C 109.5
H25A C25 H25B 109.5
H25A C25 H25C 109.5
H25B C25 H25C 109.5
C23 C26 H26A 109.5
C23 C26 H26B 109.5
C23 C26 H26C 109.5
H26A C26 H26B 109.5
H26A C26 H26C 109.5
H26B C26 H26C 109.5
C28 C27 C32 119.3(3)
C28 C27 P1 119.6(2)
C32 C27 P1 120.8(2)
C27 C28 C29 119.4(3)
C27 C28 C33 123.5(2)
C29 C28 C33 117.0(3)
C28 C29 H29 119.1
C30 C29 C28 121.9(3)
C30 C29 H29 119.1
C29 C30 C36 120.4(3)
C31 C30 C29 117.9(3)
C31 C30 C36 121.7(3)
C30 C31 H31 118.8
C30 C31 C32 122.4(3)
C32 C31 H31 118.8
C27 C32 C39 122.9(3)
C31 C32 C27 119.0(3)
C31 C32 C39 118.1(3)
C28 C33 H33 107.4
C28 C33 C35 111.2(2)
C34 C33 C28 110.9(2)
C34 C33 H33 107.4
C34 C33 C35 112.3(3)
C35 C33 H33 107.4
C33 C34 H34A 109.5
C33 C34 H34B 109.5
C33 C34 H34C 109.5
H34A C34 H34B 109.5
H34A C34 H34C 109.5
H34B C34 H34C 109.5
C33 C35 H35A 109.5
C33 C35 H35B 109.5
C33 C35 H35C 109.5
H35A C35 H35B 109.5
H35A C35 H35C 109.5
H35B C35 H35C 109.5
C30 C36 H36 107.7
C30 C36 C37 111.1(3)
C30 C36 C38 111.5(3)
C37 C36 H36 107.7
C38 C36 H36 107.7
C38 C36 C37 111.0(3)
C36 C37 H37A 109.5
C36 C37 H37B 109.5
C36 C37 H37C 109.5
H37A C37 H37B 109.5
H37A C37 H37C 109.5
H37B C37 H37C 109.5
C36 C38 H38A 109.5
C36 C38 H38B 109.5
C36 C38 H38C 109.5
H38A C38 H38B 109.5
H38A C38 H38C 109.5
H38B C38 H38C 109.5
C32 C39 H39 107.7
C32 C39 C40 111.3(3)
C32 C39 C41 112.1(3)
C40 C39 H39 107.7
C40 C39 C41 110.3(3)
C41 C39 H39 107.7
C39 C40 H40A 109.5
C39 C40 H40B 109.5
C39 C40 H40C 109.5
H40A C40 H40B 109.5
H40A C40 H40C 109.5
H40B C40 H40C 109.5
C39 C41 H41A 109.5
C39 C41 H41B 109.5
C39 C41 H41C 109.5
H41A C41 H41B 109.5
H41A C41 H41C 109.5
H41B C41 H41C 109.5
H42A C42 H42B 109.5
H42A C42 H42C 109.5
H42B C42 H42C 109.5
C43 C42 H42A 109.5
C43 C42 H42B 109.5
C43 C42 H42C 109.5
C42 C43 P1 111.5(2)
C42 C43 Th1 172.2(2)
C44 C43 C42 123.3(3)
C44 C43 P1 125.1(2)
C44 C43 Th1 59.13(16)
P1 C43 Th1 66.27(9)
C43 C44 C45 119.2(3)
C43 C44 Th1 91.42(19)
C45 C44 Th1 147.0(2)
C46 C45 C44 120.7(3)
C46 C45 C50 117.4(3)
C50 C45 C44 121.9(3)
C45 C46 H46 118.9
C47 C46 C45 122.2(3)
C47 C46 H46 118.9
C46 C47 H47 120.2
C48 C47 C46 119.5(4)
C48 C47 H47 120.2
C47 C48 H48 120.4
C47 C48 C49 119.3(3)
C49 C48 H48 120.4
C48 C49 H49 119.3
C48 C49 C50 121.4(3)
C50 C49 H49 119.3
C45 C50 H50 119.9
C49 C50 C45 120.2(3)
C49 C50 H50 119.9
C27 P1 C43 108.80(13)
C27 P1 Th1 170.34(10)
C43 P1 Th1 73.26(9)
C2 Th1 C1 28.83(8)
C2 Th1 C15 165.30(8)
C3 Th1 C1 48.07(9)
C3 Th1 C2 28.88(9)
C3 Th1 C15 142.23(8)
C4 Th1 C1 48.16(9)
C4 Th1 C2 47.60(9)
C4 Th1 C3 29.13(8)
C4 Th1 C5 29.39(9)
C4 Th1 C14 112.31(9)
C4 Th1 C15 118.86(8)
C4 Th1 C17 71.79(9)
C5 Th1 C1 28.93(8)
C5 Th1 C2 47.38(8)
C5 Th1 C3 48.06(9)
C5 Th1 C14 127.78(9)
C5 Th1 C15 118.35(8)
C5 Th1 C17 79.92(9)
C14 Th1 C1 156.70(8)
C14 Th1 C2 151.62(9)
C14 Th1 C3 123.27(9)
C14 Th1 C15 28.72(8)
C15 Th1 C1 140.62(8)
C17 Th1 C1 108.76(9)
C17 Th1 C2 119.35(9)
C17 Th1 C3 96.12(9)
C17 Th1 C14 48.02(9)
C17 Th1 C15 47.29(8)
C18 Th1 C1 129.62(9)
C18 Th1 C2 125.49(9)
C18 Th1 C3 96.72(9)
C18 Th1 C4 83.06(9)
C18 Th1 C5 101.90(9)
C18 Th1 C14 29.28(9)
C18 Th1 C15 47.54(8)
C18 Th1 C17 29.25(9)
C18 Th1 C43 126.45(9)
C43 Th1 C1 103.92(8)
C43 Th1 C2 101.21(8)
C43 Th1 C3 124.38(8)
C43 Th1 C4 148.62(9)
C43 Th1 C5 130.54(9)
C43 Th1 C14 97.87(8)
C43 Th1 C15 91.71(8)
C43 Th1 C17 138.99(9)
C44 Th1 C1 98.25(9)
C44 Th1 C2 110.24(9)
C44 Th1 C3 139.00(9)
C44 Th1 C4 144.52(10)
C44 Th1 C5 115.66(9)
C44 Th1 C14 96.67(9)
C44 Th1 C15 77.95(9)
C44 Th1 C17 119.75(10)
C44 Th1 C18 124.26(9)
C44 Th1 C43 29.44(9)
C44 Th1 P1 69.83(7)
P1 Th1 C1 102.12(6)
P1 Th1 C2 81.90(6)
P1 Th1 C3 92.57(6)
P1 Th1 C4 121.70(6)
P1 Th1 C5 128.71(6)
P1 Th1 C14 99.77(6)
P1 Th1 C15 112.69(6)
P1 Th1 C17 145.15(8)
P1 Th1 C18 116.21(7)
P1 Th1 C43 40.47(6)

loop_
_geom_bond_atom_site_label_1
_geom_bond_atom_site_label_2
_geom_bond_distance
C1 C2 1.420(4)
C1 C5 1.414(4)
C1 C6 1.521(4)
C1 Th1 2.862(3)
C2 H2 0.9300
C2 C3 1.415(4)
C2 Th1 2.843(3)
C3 C4 1.413(4)
C3 C10 1.531(4)
C3 Th1 2.829(3)
C4 H4 0.9300
C4 C5 1.416(4)
C4 Th1 2.786(3)
C5 H5 0.9300
C5 Th1 2.795(3)
C6 C7 1.528(5)
C6 C8 1.534(4)
C6 C9 1.528(4)
C7 H7A 0.9600
C7 H7B 0.9600
C7 H7C 0.9600
C8 H8A 0.9600
C8 H8B 0.9600
C8 H8C 0.9600
C9 H9A 0.9600
C9 H9B 0.9600
C9 H9C 0.9600
C10 C11 1.532(4)
C10 C12 1.532(5)
C10 C13 1.532(4)
C11 H11A 0.9600
C11 H11B 0.9600
C11 H11C 0.9600
C12 H12A 0.9600
C12 H12B 0.9600
C12 H12C 0.9600
C13 H13A 0.9600
C13 H13B 0.9600
C13 H13C 0.9600
C14 C15 1.408(4)
C14 C18 1.414(4)
C14 C19 1.505(4)
C14 Th1 2.825(3)
C15 H15 0.9300
C15 C16 1.424(4)
C15 Th1 2.849(3)
C16 C17 1.407(4)
C16 C23 1.539(4)
C16 Th1 2.887(3)
C17 H17 0.9300
C17 C18 1.410(5)
C17 Th1 2.817(3)
C18 H18 0.9300
C18 Th1 2.765(3)
C19 C20 1.546(4)
C19 C21 1.536(4)
C19 C22 1.547(4)
C20 H20A 0.9600
C20 H20B 0.9600
C20 H20C 0.9600
C21 H21A 0.9600
C21 H21B 0.9600
C21 H21C 0.9600
C22 H22A 0.9600
C22 H22B 0.9600
C22 H22C 0.9600
C23 C24 1.515(5)
C23 C25 1.526(5)
C23 C26 1.517(5)
C24 H24A 0.9600
C24 H24B 0.9600
C24 H24C 0.9600
C25 H25A 0.9600
C25 H25B 0.9600
C25 H25C 0.9600
C26 H26A 0.9600
C26 H26B 0.9600
C26 H26C 0.9600
C27 C28 1.400(4)
C27 C32 1.422(4)
C27 P1 1.841(3)
C28 C29 1.402(4)
C28 C33 1.524(4)
C29 H29 0.9300
C29 C30 1.394(4)
C30 C31 1.385(4)
C30 C36 1.520(4)
C31 H31 0.9300
C31 C32 1.395(4)
C32 C39 1.512(4)
C33 H33 0.9800
C33 C34 1.521(4)
C33 C35 1.531(4)
C34 H34A 0.9600
C34 H34B 0.9600
C34 H34C 0.9600
C35 H35A 0.9600
C35 H35B 0.9600
C35 H35C 0.9600
C36 H36 0.9800
C36 C37 1.524(5)
C36 C38 1.523(4)
C37 H37A 0.9600
C37 H37B 0.9600
C37 H37C 0.9600
C38 H38A 0.9600
C38 H38B 0.9600
C38 H38C 0.9600
C39 H39 0.9800
C39 C40 1.527(4)
C39 C41 1.529(4)
C40 H40A 0.9600
C40 H40B 0.9600
C40 H40C 0.9600
C41 H41A 0.9600
C41 H41B 0.9600
C41 H41C 0.9600
C42 H42A 0.9600
C42 H42B 0.9600
C42 H42C 0.9600
C42 C43 1.515(4)
C43 C44 1.367(4)
C43 P1 1.884(3)
C43 Th1 2.780(3)
C44 C45 1.493(4)
C44 Th1 2.387(3)
C45 C46 1.397(5)
C45 C50 1.398(5)
C46 H46 0.9300
C46 C47 1.394(5)
C47 H47 0.9300
C47 C48 1.379(5)
C48 H48 0.9300
C48 C49 1.381(6)
C49 H49 0.9300
C49 C50 1.395(5)
C50 H50 0.9300
P1 Th1 2.6574(7)

loop_
_geom_torsion_atom_site_label_1
_geom_torsion_atom_site_label_2
_geom_torsion_atom_site_label_3
_geom_torsion_atom_site_label_4
_geom_torsion
C1 C2 C3 C4 -1.3(3)
C1 C2 C3 C10 176.8(3)
C1 C2 C3 Th1 -69.2(2)
C2 C1 C5 C4 -1.3(3)
C2 C1 C5 Th1 68.1(2)
C2 C1 C6 C7 76.5(4)
C2 C1 C6 C8 -164.2(3)
C2 C1 C6 C9 -43.2(4)
C2 C3 C4 C5 0.5(3)
C2 C3 C4 Th1 -69.5(2)
C2 C3 C10 C11 3.8(4)
C2 C3 C10 C12 123.7(3)
C2 C3 C10 C13 -116.2(3)
C3 C4 C5 C1 0.5(4)
C3 C4 C5 Th1 -71.0(2)
C4 C3 C10 C11 -178.4(3)
C4 C3 C10 C12 -58.5(4)
C4 C3 C10 C13 61.6(4)
C5 C1 C2 C3 1.6(3)
C5 C1 C2 Th1 -66.7(2)
C5 C1 C6 C7 -90.6(4)
C5 C1 C6 C8 28.7(5)
C5 C1 C6 C9 149.7(3)
C6 C1 C2 C3 -167.8(3)
C6 C1 C2 Th1 123.8(3)
C6 C1 C5 C4 167.8(3)
C6 C1 C5 Th1 -122.8(3)
C10 C3 C4 C5 -177.7(3)
C10 C3 C4 Th1 112.4(3)
C14 C15 C16 C17 -2.3(3)
C14 C15 C16 C23 172.1(3)
C14 C15 C16 Th1 -68.5(2)
C15 C14 C18 C17 -2.2(3)
C15 C14 C18 Th1 69.8(2)
C15 C14 C19 C20 -157.5(3)
C15 C14 C19 C21 -34.8(4)
C15 C14 C19 C22 84.1(4)
C15 C16 C17 C18 0.9(4)
C15 C16 C17 Th1 -67.0(2)
C15 C16 C23 C24 -35.9(5)
C15 C16 C23 C25 -155.7(3)
C15 C16 C23 C26 85.0(4)
C16 C17 C18 C14 0.8(4)
C16 C17 C18 Th1 -71.4(2)
C17 C16 C23 C24 137.3(4)
C17 C16 C23 C25 17.6(5)
C17 C16 C23 C26 -101.8(4)
C18 C14 C15 C16 2.8(3)
C18 C14 C15 Th1 -67.3(2)
C18 C14 C19 C20 36.1(4)
C18 C14 C19 C21 158.7(3)
C18 C14 C19 C22 -82.4(4)
C19 C14 C15 C16 -165.9(3)
C19 C14 C15 Th1 124.1(3)
C19 C14 C18 C17 166.3(3)
C19 C14 C18 Th1 -121.6(3)
C23 C16 C17 C18 -173.4(3)
C23 C16 C17 Th1 118.7(3)
C27 C28 C29 C30 1.2(4)
C27 C28 C33 C34 114.1(3)
C27 C28 C33 C35 -120.2(3)
C27 C32 C39 C40 114.3(3)
C27 C32 C39 C41 -121.7(3)
C28 C27 C32 C31 2.4(4)
C28 C27 C32 C39 -176.0(3)
C28 C27 P1 C43 100.1(2)
C28 C29 C30 C31 1.0(4)
C28 C29 C30 C36 -178.3(3)
C29 C28 C33 C34 -66.1(3)
C29 C28 C33 C35 59.6(3)
C29 C30 C31 C32 -1.5(5)
C29 C30 C36 C37 111.0(4)
C29 C30 C36 C38 -124.5(3)
C30 C31 C32 C27 -0.2(5)
C30 C31 C32 C39 178.3(3)
C31 C30 C36 C37 -68.2(4)
C31 C30 C36 C38 56.2(4)
C31 C32 C39 C40 -64.1(4)
C31 C32 C39 C41 59.9(4)
C32 C27 C28 C29 -2.9(4)
C32 C27 C28 C33 176.8(3)
C32 C27 P1 C43 -86.1(3)
C33 C28 C29 C30 -178.5(3)
C36 C30 C31 C32 177.8(3)
C42 C43 C44 C45 -3.9(5)
C42 C43 C44 Th1 -171.2(3)
C42 C43 P1 C27 -18.1(3)
C42 C43 P1 Th1 171.9(2)
C43 C44 C45 C46 -72.3(4)
C43 C44 C45 C50 108.4(3)
C44 C43 P1 C27 164.3(3)
C44 C43 P1 Th1 -5.7(2)
C44 C45 C46 C47 -179.8(3)
C44 C45 C50 C49 179.9(3)
C45 C46 C47 C48 0.0(5)
C46 C45 C50 C49 0.6(5)
C46 C47 C48 C49 0.2(5)
C47 C48 C49 C50 0.0(5)
C48 C49 C50 C45 -0.3(5)
C50 C45 C46 C47 -0.4(5)
P1 C27 C28 C29 170.9(2)
P1 C27 C28 C33 -9.3(4)
P1 C27 C32 C31 -171.3(2)
P1 C27 C32 C39 10.3(4)
P1 C43 C44 C45 173.4(2)
P1 C43 C44 Th1 6.1(3)
Th1 C1 C2 C3 68.3(2)
Th1 C1 C5 C4 -69.3(2)
Th1 C1 C6 C7 173.4(2)
Th1 C1 C6 C8 -67.4(3)
Th1 C1 C6 C9 53.6(4)
Th1 C2 C3 C4 67.8(2)
Th1 C2 C3 C10 -114.0(3)
Th1 C3 C4 C5 70.0(2)
Th1 C3 C10 C11 -89.4(3)
Th1 C3 C10 C12 30.5(3)
Th1 C3 C10 C13 150.5(2)
Th1 C4 C5 C1 71.5(2)
Th1 C14 C15 C16 70.1(2)
Th1 C14 C18 C17 -72.0(2)
Th1 C14 C19 C20 -58.3(3)
Th1 C14 C19 C21 64.4(3)
Th1 C14 C19 C22 -176.7(2)
Th1 C15 C16 C17 66.2(2)
Th1 C15 C16 C23 -119.4(3)
Th1 C16 C17 C18 67.9(2)
Th1 C16 C23 C24 -129.8(3)
Th1 C16 C23 C25 110.5(3)
Th1 C16 C23 C26 -8.9(4)
Th1 C17 C18 C14 72.2(2)
Th1 C43 C44 C45 167.3(3)
Th1 C43 P1 C27 170.08(11)
Th1 C44 C45 C46 83.9(5)
Th1 C44 C45 C50 -95.5(4)

loop_
_smtbx_masks_void_nr
_smtbx_masks_void_average_x
_smtbx_masks_void_average_y
_smtbx_masks_void_average_z
_smtbx_masks_void_volume
_smtbx_masks_void_count_electrons
1 -0.670 0.000 0.500 562.8 90.9
2 -0.929 0.500 0.000 562.8 90.9
